data_4346652
loop_
_publ_author_name
'Walsh, James P. S.'
'Meadows, Sarah B.'
'Ghirri, Alberto'
'Moro, Fabrizio'
'Jennings, Martin'
'Smith, William F.'
'Graham, Darren M.'
'Kihara, Takumi'
'Nojiri, Hiroyuki'
'Vitorica-Yrezabal, I\~nigo J'
'Timco, Grigore A.'
'Collison, David'
'McInnes, Eric J. L.'
'Winpenny, Richard E. P.'

_publ_section_title
;
 Electronic Structure of a Mixed-Metal Fluoride-Centered Triangle Complex:
 A Potential Qubit Component.
;
_journal_issue 24
_journal_name_full 'Inorganic chemistry'
_journal_page_first 12019
_journal_page_last 12026
_journal_paper_doi 10.1021/acs.inorgchem.5b01898
_journal_volume 54
_journal_year 2015
_chemical_formula_moiety 'C48 H75 Cr F N3 Ni2 O12'
_chemical_formula_sum 'C48 H75 Cr F N3 Ni2 O12'
_chemical_formula_weight 1074.53
_space_group_crystal_system monoclinic
_space_group_IT_number 4
_space_group_name_Hall 'P 2yb'
_space_group_name_H-M_alt 'P 1 21 1'
_atom_sites_solution_hydrogens geom
_atom_sites_solution_primary direct
_audit_creation_date 2015-07-25
_audit_creation_method
;
Olex2 1.2
(compiled 2015.01.26 svn.r3151 for OlexSys, GUI svn.r4998)
;
_cell_angle_alpha 90
_cell_angle_beta 107.789(8)
_cell_angle_gamma 90
_cell_formula_units_Z 2
_cell_length_a 11.6137(8)
_cell_length_b 20.4729(11)
_cell_length_c 12.3998(9)
_cell_measurement_reflns_used 2820
_cell_measurement_temperature 100(2)
_cell_measurement_theta_max 25.0200
_cell_measurement_theta_min 3.3900
_cell_volume 2807.3(3)
_computing_cell_refinement
;
CrysAlisPro, Agilent Technologies,
Version 1.171.36.28a (release 18-03-2013 CrysAlis171 .NET)
(compiled Mar 18 2013,11:47:30)
;
_computing_data_collection
;
CrysAlisPro, Agilent Technologies,
Version 1.171.36.28a (release 18-03-2013 CrysAlis171 .NET)
(compiled Mar 18 2013,11:47:30)
;
_computing_data_reduction
;
CrysAlisPro, Agilent Technologies,
Version 1.171.36.28a (release 18-03-2013 CrysAlis171 .NET)
(compiled Mar 18 2013,11:47:30)
;
_computing_molecular_graphics 'Olex2 (Dolomanov et al., 2009)'
_computing_publication_material 'Olex2 (Dolomanov et al., 2009)'
_computing_structure_refinement 'ShelXL (Sheldrick, 2008)'
_computing_structure_solution 'ShelXS (Sheldrick, 2008)'
_diffrn_ambient_temperature 100(2)
_diffrn_detector_area_resol_mean 8.3367
_diffrn_measured_fraction_theta_full 0.997
_diffrn_measured_fraction_theta_max 0.996
_diffrn_measurement_details
;
#__ type_ start__ end____ width___ exp.time_
  1 omega   -5.00  108.00   1.0000   28.0000
omega____ theta____ kappa____ phi______ frames
    -       26.4473   37.0000  -60.0000 113

#__ type_ start__ end____ width___ exp.time_
  2 omega   -4.00  108.00   1.0000   28.0000
omega____ theta____ kappa____ phi______ frames
    -       26.4473   77.0000  150.0000 112
;
_diffrn_measurement_device_type 'Xcalibur, Sapphire2, large Be window'
_diffrn_measurement_method '\w scans'
_diffrn_orient_matrix_UB_11 -0.0454866000
_diffrn_orient_matrix_UB_12 0.0070063000
_diffrn_orient_matrix_UB_13 -0.0516918000
_diffrn_orient_matrix_UB_21 0.0361038000
_diffrn_orient_matrix_UB_22 -0.0144685000
_diffrn_orient_matrix_UB_23 -0.0304049000
_diffrn_orient_matrix_UB_31 -0.0273712000
_diffrn_orient_matrix_UB_32 -0.0307031000
_diffrn_orient_matrix_UB_33 0.0026222000
_diffrn_radiation_monochromator graphite
_diffrn_radiation_type MoK\a
_diffrn_radiation_wavelength 0.71073
_diffrn_reflns_av_R_equivalents 0.0531
_diffrn_reflns_av_unetI/netI 0.1103
_diffrn_reflns_Laue_measured_fraction_full 0.997
_diffrn_reflns_Laue_measured_fraction_max 0.996
_diffrn_reflns_limit_h_max 14
_diffrn_reflns_limit_h_min -12
_diffrn_reflns_limit_k_max 25
_diffrn_reflns_limit_k_min -20
_diffrn_reflns_limit_l_max 10
_diffrn_reflns_limit_l_min -15
_diffrn_reflns_number 10578
_diffrn_reflns_point_group_measured_fraction_full 0.787
_diffrn_reflns_point_group_measured_fraction_max 0.770
_diffrn_reflns_theta_full 25.242
_diffrn_reflns_theta_max 26.372
_diffrn_reflns_theta_min 2.896
_diffrn_source 'Enhance (Mo) X-ray Source'
_exptl_absorpt_coefficient_mu 0.913
_exptl_absorpt_correction_T_max 1.00000
_exptl_absorpt_correction_T_min 0.70378
_exptl_absorpt_correction_type multi-scan
_exptl_absorpt_process_details
;
CrysAlisPro, Agilent Technologies,
Version 1.171.36.28a (release 18-03-2013 CrysAlis171 .NET)
(compiled Mar 18 2013,11:47:30)
Empirical absorption correction using spherical harmonics,
 implemented in SCALE3 ABSPACK scaling algorithm.
;
_exptl_crystal_colour 'clear dark green'
_exptl_crystal_colour_lustre clear
_exptl_crystal_colour_modifier dark
_exptl_crystal_colour_primary green
_exptl_crystal_density_diffrn 1.271
_exptl_crystal_description block
_exptl_crystal_F_000 1138
_exptl_crystal_size_max 0.2
_exptl_crystal_size_mid 0.1
_exptl_crystal_size_min 0.1
_refine_diff_density_max 1.595
_refine_diff_density_min -0.772
_refine_diff_density_rms 0.124
_refine_ls_abs_structure_details
;
 Classical Flack method preferred over Parsons because s.u. lower.
;
_refine_ls_abs_structure_Flack 0.04(4)
_refine_ls_extinction_method none
_refine_ls_goodness_of_fit_ref 1.073
_refine_ls_hydrogen_treatment constr
_refine_ls_matrix_type full
_refine_ls_number_parameters 605
_refine_ls_number_reflns 8858
_refine_ls_number_restraints 49
_refine_ls_restrained_S_all 1.078
_refine_ls_R_factor_all 0.0996
_refine_ls_R_factor_gt 0.0738
_refine_ls_shift/su_max 0.000
_refine_ls_shift/su_mean 0.000
_refine_ls_structure_factor_coef Fsqd
_refine_ls_weighting_details 'w=1/[\s^2^(Fo^2^)+(0.0879P)^2^] where P=(Fo^2^+2Fc^2^)/3'
_refine_ls_weighting_scheme calc
_refine_ls_wR_factor_gt 0.1683
_refine_ls_wR_factor_ref 0.1983
_reflns_Friedel_coverage 0.504
_reflns_Friedel_fraction_full 0.564
_reflns_Friedel_fraction_max 0.532
_reflns_number_gt 6821
_reflns_number_total 8858
_reflns_threshold_expression 'I > 2\s(I)'
_cod_data_source_file ic5b01898_si_002.cif
_cod_data_source_block 3
_cod_database_code 4346652
_chemical_oxdiff_formula C48H75FNi2CrO12
_shelx_space_group_comment
;
The symmetry employed for this shelxl refinement is uniquely defined
by the following loop, which should always be used as a source of
symmetry information in preference to the above space-group names.
They are only intended as comments.
;
_reflns_odcompleteness_completeness 98.93
_reflns_odcompleteness_iscentric 1
_reflns_odcompleteness_theta 28.22
_olex2_refinement_description
;
1. Fixed Uiso
 At 1.2 times of:
  All C(H) groups
 At 1.5 times of:
  All C(H,H,H) groups
2. Restrained distances
 C57-C53
 1.54 with sigma of 0.02
 C58-C53 = C53-C59
 1.54 with sigma of 0.02
 C56-C53
 1.54 with sigma of 0.02
 C55-C53 = C53-C54
 1.54 with sigma of 0.02
 C45-C41
 1.54 with sigma of 0.02
 C6-C41 = C41-C47
 1.54 with sigma of 0.02
 C43-C41
 1.54 with sigma of 0.02
 C42-C41 = C41-C44
 1.54 with sigma of 0.02
 C36-C33
 1.54 with sigma of 0.02
 C35-C33 = C33-C34
 1.54 with sigma of 0.02
 C39-C33
 1.54 with sigma of 0.02
 C38-C33 = C33-C37
 1.54 with sigma of 0.02
 C23-C20
 1.54 with sigma of 0.02
 C22-C20
 1.54 with sigma of 0.02
 C25-C20
 1.54 with sigma of 0.02
 C20-C26
 1.54 with sigma of 0.02
 C24-C20 = C20-C21
 1.54 with sigma of 0.02
 C59-C57
 2.515 with sigma of 0.04
 C57-C58
 2.515 with sigma of 0.04
 C58-C59
 2.515 with sigma of 0.04
 C54-C56
 2.515 with sigma of 0.04
 C56-C55
 2.515 with sigma of 0.04
 C55-C54
 2.515 with sigma of 0.04
 C47-C45
 2.515 with sigma of 0.04
 C45-C6
 2.515 with sigma of 0.04
 C6-C47
 2.515 with sigma of 0.04
 C44-C43
 2.515 with sigma of 0.04
 C43-C42
 2.515 with sigma of 0.04
 C42-C44
 2.515 with sigma of 0.04
 C34-C36
 2.515 with sigma of 0.04
 C36-C35
 2.515 with sigma of 0.04
 C35-C34
 2.515 with sigma of 0.04
 C37-C39
 2.515 with sigma of 0.04
 C39-C38
 2.515 with sigma of 0.04
 C38-C37
 2.515 with sigma of 0.04
 C21-C23
 2.515 with sigma of 0.04
 C23-C22
 2.515 with sigma of 0.04
 C22-C21
 2.515 with sigma of 0.04
 C26-C25
 2.515 with sigma of 0.04
 C25-C24
 2.515 with sigma of 0.04
 C24-C26
 2.515 with sigma of 0.04
3. Uiso/Uaniso restraints and constraints
Uanis(C59) = Uanis(C54) = Uanis(C57) = Uanis(C55) = Uanis(C58) = Uanis(C56)
Uanis(C47) = Uanis(C42) = Uanis(C45) = Uanis(C43) = Uanis(C6) = Uanis(C44)
Uanis(C37) = Uanis(C34) = Uanis(C39) = Uanis(C36) = Uanis(C38) = Uanis(C35)
Uanis(C23) = Uanis(C25) = Uanis(C22) = Uanis(C24) = Uanis(C21) = Uanis(C26)
4. Others
 Sof(C58)=Sof(H58A)=Sof(H58B)=Sof(H58C)=Sof(C59)=Sof(H59A)=Sof(H59B)=Sof(H59C)=
 Sof(C57)=Sof(H57A)=Sof(H57B)=Sof(H57C)=1-FVAR(1)
 Sof(C56)=Sof(H56A)=Sof(H56B)=Sof(H56C)=Sof(C55)=Sof(H55A)=Sof(H55B)=Sof(H55C)=
 Sof(C54)=Sof(H54A)=Sof(H54B)=Sof(H54C)=FVAR(1)
 Sof(C44)=Sof(H44A)=Sof(H44B)=Sof(H44C)=Sof(C43)=Sof(H43A)=Sof(H43B)=Sof(H43C)=
 Sof(C42)=Sof(H42A)=Sof(H42B)=Sof(H42C)=1-FVAR(2)
 Sof(C6)=Sof(H6A)=Sof(H6B)=Sof(H6C)=Sof(C47)=Sof(H47A)=Sof(H47B)=Sof(H47C)=
 Sof(C45)=Sof(H45A)=Sof(H45B)=Sof(H45C)=FVAR(2)
 Sof(C36)=Sof(H36A)=Sof(H36B)=Sof(H36C)=Sof(C35)=Sof(H35A)=Sof(H35B)=Sof(H35C)=
 Sof(C34)=Sof(H34A)=Sof(H34B)=Sof(H34C)=1-FVAR(3)
 Sof(C38)=Sof(H38A)=Sof(H38B)=Sof(H38C)=Sof(C39)=Sof(H39A)=Sof(H39B)=Sof(H39C)=
 Sof(C37)=Sof(H37A)=Sof(H37B)=Sof(H37C)=FVAR(3)
 Sof(C25)=Sof(H25A)=Sof(H25B)=Sof(H25C)=Sof(C24)=Sof(H24A)=Sof(H24B)=Sof(H24C)=
 Sof(C26)=Sof(H26A)=Sof(H26B)=Sof(H26C)=1-FVAR(4)
 Sof(C21)=Sof(H21A)=Sof(H21B)=Sof(H21C)=Sof(C22)=Sof(H22A)=Sof(H22B)=Sof(H22C)=
 Sof(C23)=Sof(H23A)=Sof(H23B)=Sof(H23C)=FVAR(4)
5.a Me refined with riding coordinates:
 C56(H56A,H56B,H56C), C21(H21A,H21B,H21C), C6(H6A,H6B,H6C), C47(H47A,H47B,
 H47C), C45(H45A,H45B,H45C), C55(H55A,H55B,H55C), C54(H54A,H54B,H54C), C38(H38A,
 H38B,H38C), C39(H39A,H39B,H39C), C37(H37A,H37B,H37C), C22(H22A,H22B,H22C),
 C23(H23A,H23B,H23C), C58(H58A,H58B,H58C), C59(H59A,H59B,H59C), C57(H57A,H57B,
 H57C), C44(H44A,H44B,H44C), C43(H43A,H43B,H43C), C42(H42A,H42B,H42C), C36(H36A,
 H36B,H36C), C35(H35A,H35B,H35C), C34(H34A,H34B,H34C), C25(H25A,H25B,H25C),
 C24(H24A,H24B,H24C), C26(H26A,H26B,H26C)
5.b Aromatic/amide H refined with riding coordinates:
 C11(H11), C5(H5), C13(H13), C17(H17), C10(H10), C1(H1), C2(H2), C16(H16),
 C14(H14), C8(H8), C4(H4), C7(H7)
5.c Idealised Me refined as rotating group:
 C30(H30A,H30B,H30C), C31(H31A,H31B,H31C), C29(H29A,H29B,H29C), C49(H49A,H49B,
 H49C), C50(H50A,H50B,H50C), C18(H18A,H18B,H18C), C51(H51A,H51B,H51C), C12(H12A,
 H12B,H12C), C1A(H1AA,H1AB,H1AC)
;
_shelx_shelxl_version_number 2014/7
_olex2_submission_special_instructions 'No special instructions were received'

loop_
_space_group_symop_operation_xyz
'x, y, z'
'-x, y+1/2, -z'

loop_
_atom_site_label
_atom_site_type_symbol
_atom_site_fract_x
_atom_site_fract_y
_atom_site_fract_z
_atom_site_U_iso_or_equiv
_atom_site_adp_type
_atom_site_occupancy
_atom_site_site_symmetry_order
_atom_site_calc_flag
_atom_site_refinement_flags_posn
_atom_site_refinement_flags_occupancy
_atom_site_disorder_assembly
_atom_site_disorder_group
Ni2 Ni 0.81064(11) 0.40063(7) 0.40961(10) 0.0348(3) Uani 1 1 d . . . .
Ni1 Ni 0.71580(11) 0.40405(7) 0.11429(10) 0.0335(3) Uani 1 1 d . . . .
Cr1 Cr 0.71167(14) 0.25892(8) 0.25551(12) 0.0235(3) Uani 1 1 d . . . .
F1 F 0.7445(5) 0.3549(3) 0.2605(4) 0.0302(13) Uani 1 1 d . . . .
O10 O 0.6294(10) 0.2694(4) 0.3749(9) 0.080(4) Uani 1 1 d . . . .
N1 N 0.6746(9) 0.1600(5) 0.2552(8) 0.043(2) Uani 1 1 d . . . .
N2 N 0.6995(8) 0.4596(4) -0.0285(7) 0.036(2) Uani 1 1 d . . . .
N3 N 0.8924(8) 0.4449(4) 0.5659(7) 0.0315(19) Uani 1 1 d . . . .
O5 O 0.6346(9) 0.4762(4) 0.1743(7) 0.059(3) Uani 1 1 d . . . .
C28 C 0.8909(10) 0.2413(5) -0.0027(9) 0.036(3) Uani 1 1 d . . . .
O4 O 0.7960(10) 0.3348(4) 0.0482(8) 0.067(3) Uani 1 1 d . . . .
C53 C 1.0560(10) 0.2365(6) 0.5184(11) 0.056(3) Uani 1 1 d D . . .
C11 C 0.7232(10) 0.5246(6) -0.0192(9) 0.039(3) Uani 1 1 d . . . .
H11 H 0.7416 0.5442 0.0536 0.046 Uiso 1 1 calc R . . .
C30 C 0.9315(12) 0.2901(6) -0.0762(11) 0.051(3) Uani 1 1 d . . . .
H30A H 0.9818 0.3238 -0.0281 0.076 Uiso 1 1 calc GR . . .
H30B H 0.8604 0.3105 -0.1297 0.076 Uiso 1 1 calc GR . . .
H30C H 0.9785 0.2674 -0.1183 0.076 Uiso 1 1 calc GR . . .
O3 O 0.7913(9) 0.2424(4) 0.1378(7) 0.053(2) Uani 1 1 d . . . .
C5 C 0.6323(11) 0.1251(6) 0.1612(12) 0.050(3) Uani 1 1 d . . . .
H5 H 0.6105 0.1471 0.0904 0.060 Uiso 1 1 calc R . . .
C13 C 0.9418(10) 0.5057(6) 0.5732(9) 0.042(3) Uani 1 1 d . . . .
H13 H 0.9300 0.5305 0.5059 0.050 Uiso 1 1 calc R . . .
C17 C 0.9098(10) 0.4126(6) 0.6614(9) 0.043(3) Uani 1 1 d . . . .
H17 H 0.8772 0.3698 0.6579 0.052 Uiso 1 1 calc R . . .
C3 C 0.6452(12) 0.0236(6) 0.2646(13) 0.055(3) Uani 1 1 d . . . .
O6 O 0.7000(9) 0.4760(4) 0.3592(7) 0.063(3) Uani 1 1 d . . . .
O1 O 0.5528(8) 0.2714(4) 0.1387(9) 0.067(3) Uani 1 1 d . . . .
O9 O 0.6892(9) 0.3590(5) 0.4713(7) 0.063(3) Uani 1 1 d . . . .
C15 C 1.0243(9) 0.4995(6) 0.7734(9) 0.037(3) Uani 1 1 d . . . .
C33 C 0.5480(9) 0.5516(6) 0.2676(9) 0.044(3) Uani 1 1 d D . . .
C32 C 0.6350(10) 0.4957(5) 0.2677(9) 0.033(2) Uani 1 1 d . . . .
C10 C 0.7219(10) 0.5633(6) -0.1095(11) 0.051(3) Uani 1 1 d . . . .
H10 H 0.7387 0.6086 -0.0989 0.061 Uiso 1 1 calc R . . .
C9 C 0.6958(11) 0.5360(7) -0.2170(10) 0.054(3) Uani 1 1 d . . . .
C1 C 0.6947(13) 0.1275(6) 0.3542(11) 0.057(4) Uani 1 1 d . . . .
H1 H 0.7185 0.1516 0.4229 0.068 Uiso 1 1 calc R . . .
O11 O 0.9265(9) 0.3286(5) 0.4715(9) 0.083(4) Uani 1 1 d . . . .
C52 C 0.9423(9) 0.2720(5) 0.4476(8) 0.033(2) Uani 1 1 d . . . .
C2 C 0.6820(13) 0.0606(7) 0.3589(11) 0.059(4) Uani 1 1 d . . . .
H2 H 0.6998 0.0400 0.4308 0.071 Uiso 1 1 calc R . . .
C31 C 0.9988(12) 0.2088(6) 0.0792(12) 0.058(4) Uani 1 1 d . . . .
H31A H 1.0451 0.1856 0.0371 0.086 Uiso 1 1 calc GR . . .
H31B H 0.9712 0.1776 0.1261 0.086 Uiso 1 1 calc GR . . .
H31C H 1.0502 0.2419 0.1279 0.086 Uiso 1 1 calc GR . . .
O12 O 0.8705(9) 0.2406(4) 0.3706(8) 0.067(3) Uani 1 1 d . . . .
C16 C 0.9729(10) 0.4376(6) 0.7668(9) 0.043(3) Uani 1 1 d . . . .
H16 H 0.9811 0.4129 0.8335 0.052 Uiso 1 1 calc R . . .
C56 C 1.1099(17) 0.2086(10) 0.4226(14) 0.060(3) Uani 0.705(13) 1 d D P A 1
H56A H 1.0516 0.1785 0.3733 0.090 Uiso 0.705(13) 1 calc R P A 1
H56B H 1.1253 0.2450 0.3774 0.090 Uiso 0.705(13) 1 calc R P A 1
H56C H 1.1858 0.1855 0.4587 0.090 Uiso 0.705(13) 1 calc R P A 1
C48 C 0.6243(9) 0.3095(5) 0.4472(9) 0.034(2) Uani 1 1 d . . . .
O7 O 0.8777(8) 0.4459(5) 0.1759(8) 0.074(3) Uani 1 1 d . . . .
C29 C 0.8061(13) 0.1897(6) -0.0747(11) 0.056(4) Uani 1 1 d . . . .
H29A H 0.7320 0.2108 -0.1217 0.085 Uiso 1 1 calc GR . . .
H29B H 0.7857 0.1575 -0.0249 0.085 Uiso 1 1 calc GR . . .
H29C H 0.8464 0.1677 -0.1235 0.085 Uiso 1 1 calc GR . . .
C46 C 0.5332(10) 0.2977(6) 0.5099(10) 0.045(3) Uani 1 1 d . . . .
C14 C 1.0075(10) 0.5321(6) 0.6743(9) 0.041(3) Uani 1 1 d . . . .
H14 H 1.0424 0.5742 0.6755 0.049 Uiso 1 1 calc R . . .
C8 C 0.6752(12) 0.4706(7) -0.2262(10) 0.054(3) Uani 1 1 d . . . .
H8 H 0.6607 0.4494 -0.2973 0.065 Uiso 1 1 calc R . . .
C4 C 0.6184(11) 0.0574(6) 0.1619(12) 0.051(3) Uani 1 1 d . . . .
H4 H 0.5908 0.0342 0.0924 0.061 Uiso 1 1 calc R . . .
C27 C 0.8186(9) 0.2767(5) 0.0668(9) 0.035(2) Uani 1 1 d . . . .
O2 O 0.5539(8) 0.3634(5) 0.0464(7) 0.070(3) Uani 1 1 d . . . .
C7 C 0.6755(10) 0.4358(6) -0.1327(9) 0.044(3) Uani 1 1 d . . . .
H7 H 0.6569 0.3906 -0.1428 0.053 Uiso 1 1 calc R . . .
C49 C 0.4500(13) 0.3558(7) 0.4901(15) 0.079(5) Uani 1 1 d . . . .
H49A H 0.4975 0.3955 0.5162 0.119 Uiso 1 1 calc GR . . .
H49B H 0.3917 0.3502 0.5322 0.119 Uiso 1 1 calc GR . . .
H49C H 0.4067 0.3596 0.4091 0.119 Uiso 1 1 calc GR . . .
C19 C 0.5066(10) 0.3121(6) 0.0700(9) 0.039(3) Uani 1 1 d . . . .
C50 C 0.4619(13) 0.2347(7) 0.4666(13) 0.075(5) Uani 1 1 d . . . .
H50A H 0.4290 0.2363 0.3839 0.112 Uiso 1 1 calc GR . . .
H50B H 0.3955 0.2307 0.4995 0.112 Uiso 1 1 calc GR . . .
H50C H 0.5159 0.1969 0.4889 0.112 Uiso 1 1 calc GR . . .
O8 O 0.9381(9) 0.4425(6) 0.3587(7) 0.088(4) Uani 1 1 d . . . .
C41 C 1.0810(10) 0.4761(6) 0.2680(9) 0.047(3) Uani 1 1 d D . . .
C40 C 0.9544(9) 0.4521(5) 0.2678(9) 0.034(2) Uani 1 1 d . . . .
C18 C 1.0962(12) 0.5285(7) 0.8862(10) 0.056(3) Uani 1 1 d . . . .
H18A H 1.0408 0.5423 0.9278 0.085 Uiso 1 1 calc GR . . .
H18B H 1.1419 0.5664 0.8734 0.085 Uiso 1 1 calc GR . . .
H18C H 1.1523 0.4957 0.9306 0.085 Uiso 1 1 calc GR . . .
C51 C 0.5997(14) 0.2900(9) 0.6356(10) 0.083(6) Uani 1 1 d . . . .
H51A H 0.6706 0.2620 0.6455 0.125 Uiso 1 1 calc GR . . .
H51B H 0.5456 0.2700 0.6733 0.125 Uiso 1 1 calc GR . . .
H51C H 0.6257 0.3330 0.6689 0.125 Uiso 1 1 calc GR . . .
C21 C 0.300(2) 0.3605(10) -0.007(2) 0.086(4) Uani 0.776(16) 1 d D P B 1
H21A H 0.3420 0.3978 -0.0274 0.130 Uiso 0.776(16) 1 calc R P B 1
H21B H 0.2204 0.3553 -0.0630 0.130 Uiso 0.776(16) 1 calc R P B 1
H21C H 0.2903 0.3681 0.0680 0.130 Uiso 0.776(16) 1 calc R P B 1
C20 C 0.3736(12) 0.2993(7) -0.0033(13) 0.076(5) Uani 1 1 d D . . .
C6 C 1.1247(18) 0.4227(10) 0.1985(18) 0.061(3) Uani 0.603(11) 1 d D P C 1
H6A H 1.1363 0.3812 0.2398 0.091 Uiso 0.603(11) 1 calc R P C 1
H6B H 1.0637 0.4171 0.1245 0.091 Uiso 0.603(11) 1 calc R P C 1
H6C H 1.2013 0.4365 0.1879 0.091 Uiso 0.603(11) 1 calc R P C 1
C12 C 0.6412(16) -0.0486(7) 0.2688(16) 0.086(5) Uani 1 1 d . . . .
H12A H 0.7182 -0.0665 0.2652 0.129 Uiso 1 1 calc GR . . .
H12B H 0.5753 -0.0648 0.2043 0.129 Uiso 1 1 calc GR . . .
H12C H 0.6275 -0.0623 0.3396 0.129 Uiso 1 1 calc GR . . .
C1A C 0.6924(13) 0.5806(8) -0.3184(11) 0.077(5) Uani 1 1 d . . . .
H1AA H 0.6262 0.6121 -0.3302 0.116 Uiso 1 1 calc GR . . .
H1AB H 0.6797 0.5539 -0.3867 0.116 Uiso 1 1 calc GR . . .
H1AC H 0.7693 0.6040 -0.3027 0.116 Uiso 1 1 calc GR . . .
C47 C 1.0652(18) 0.5372(9) 0.2018(19) 0.061(3) Uani 0.603(11) 1 d D P C 1
H47A H 1.0058 0.5302 0.1272 0.091 Uiso 0.603(11) 1 calc R P C 1
H47B H 1.0364 0.5718 0.2418 0.091 Uiso 0.603(11) 1 calc R P C 1
H47C H 1.1427 0.5502 0.1922 0.091 Uiso 0.603(11) 1 calc R P C 1
C45 C 1.1708(17) 0.4812(12) 0.3848(15) 0.061(3) Uani 0.603(11) 1 d D P C 1
H45A H 1.1765 0.4391 0.4236 0.091 Uiso 0.603(11) 1 calc R P C 1
H45B H 1.2502 0.4932 0.3785 0.091 Uiso 0.603(11) 1 calc R P C 1
H45C H 1.1439 0.5148 0.4281 0.091 Uiso 0.603(11) 1 calc R P C 1
C55 C 1.0188(16) 0.1764(8) 0.5723(15) 0.060(3) Uani 0.705(13) 1 d D P A 1
H55A H 0.9600 0.1509 0.5140 0.090 Uiso 0.705(13) 1 calc R P A 1
H55B H 1.0902 0.1495 0.6075 0.090 Uiso 0.705(13) 1 calc R P A 1
H55C H 0.9822 0.1902 0.6302 0.090 Uiso 0.705(13) 1 calc R P A 1
C54 C 1.1444(17) 0.2818(9) 0.5919(16) 0.060(3) Uani 0.705(13) 1 d D P A 1
H54A H 1.1598 0.3179 0.5463 0.090 Uiso 0.705(13) 1 calc R P A 1
H54B H 1.1121 0.2991 0.6505 0.090 Uiso 0.705(13) 1 calc R P A 1
H54C H 1.2202 0.2585 0.6278 0.090 Uiso 0.705(13) 1 calc R P A 1
C38 C 0.6313(19) 0.6106(10) 0.317(2) 0.061(3) Uani 0.559(11) 1 d D P D 1
H38A H 0.6844 0.5995 0.3930 0.091 Uiso 0.559(11) 1 calc R P D 1
H38B H 0.6804 0.6210 0.2678 0.091 Uiso 0.559(11) 1 calc R P D 1
H38C H 0.5816 0.6485 0.3221 0.091 Uiso 0.559(11) 1 calc R P D 1
C39 C 0.4675(19) 0.5700(12) 0.1512(16) 0.061(3) Uani 0.559(11) 1 d D P D 1
H39A H 0.5174 0.5819 0.1033 0.091 Uiso 0.559(11) 1 calc R P D 1
H39B H 0.4159 0.5328 0.1175 0.091 Uiso 0.559(11) 1 calc R P D 1
H39C H 0.4167 0.6072 0.1572 0.091 Uiso 0.559(11) 1 calc R P D 1
C37 C 0.479(2) 0.5324(12) 0.3476(19) 0.061(3) Uani 0.559(11) 1 d D P D 1
H37A H 0.5355 0.5210 0.4215 0.091 Uiso 0.559(11) 1 calc R P D 1
H37B H 0.4280 0.5690 0.3565 0.091 Uiso 0.559(11) 1 calc R P D 1
H37C H 0.4272 0.4946 0.3169 0.091 Uiso 0.559(11) 1 calc R P D 1
C22 C 0.3874(18) 0.2841(11) -0.1243(15) 0.086(4) Uani 0.776(16) 1 d D P B 1
H22A H 0.4195 0.3226 -0.1521 0.130 Uiso 0.776(16) 1 calc R P B 1
H22B H 0.4431 0.2473 -0.1182 0.130 Uiso 0.776(16) 1 calc R P B 1
H22C H 0.3082 0.2728 -0.1772 0.130 Uiso 0.776(16) 1 calc R P B 1
C23 C 0.3244(18) 0.2365(10) 0.0269(19) 0.086(4) Uani 0.776(16) 1 d D P B 1
H23A H 0.3803 0.2008 0.0261 0.130 Uiso 0.776(16) 1 calc R P B 1
H23B H 0.3153 0.2402 0.1027 0.130 Uiso 0.776(16) 1 calc R P B 1
H23C H 0.2455 0.2274 -0.0283 0.130 Uiso 0.776(16) 1 calc R P B 1
C58 C 1.097(4) 0.1697(14) 0.499(4) 0.060(3) Uani 0.295(13) 1 d D P A 2
H58A H 1.1728 0.1595 0.5574 0.090 Uiso 0.295(13) 1 calc R P A 2
H58B H 1.0350 0.1377 0.5018 0.090 Uiso 0.295(13) 1 calc R P A 2
H58C H 1.1092 0.1679 0.4241 0.090 Uiso 0.295(13) 1 calc R P A 2
C59 C 1.161(3) 0.2882(17) 0.544(4) 0.060(3) Uani 0.295(13) 1 d D P A 2
H59A H 1.1302 0.3312 0.5559 0.090 Uiso 0.295(13) 1 calc R P A 2
H59B H 1.2260 0.2752 0.6117 0.090 Uiso 0.295(13) 1 calc R P A 2
H59C H 1.1932 0.2905 0.4792 0.090 Uiso 0.295(13) 1 calc R P A 2
C57 C 1.041(4) 0.232(2) 0.645(2) 0.060(3) Uani 0.295(13) 1 d D P A 2
H57A H 1.0137 0.2742 0.6654 0.090 Uiso 0.295(13) 1 calc R P A 2
H57B H 0.9806 0.1984 0.6455 0.090 Uiso 0.295(13) 1 calc R P A 2
H57C H 1.1185 0.2203 0.6999 0.090 Uiso 0.295(13) 1 calc R P A 2
C44 C 1.101(3) 0.4779(17) 0.154(2) 0.061(3) Uani 0.397(11) 1 d D P C 2
H44A H 1.0381 0.5046 0.1017 0.091 Uiso 0.397(11) 1 calc R P C 2
H44B H 1.1806 0.4970 0.1612 0.091 Uiso 0.397(11) 1 calc R P C 2
H44C H 1.0979 0.4334 0.1238 0.091 Uiso 0.397(11) 1 calc R P C 2
C43 C 1.170(2) 0.4369(16) 0.361(2) 0.061(3) Uani 0.397(11) 1 d D P C 2
H43A H 1.1474 0.4396 0.4309 0.091 Uiso 0.397(11) 1 calc R P C 2
H43B H 1.1691 0.3911 0.3377 0.091 Uiso 0.397(11) 1 calc R P C 2
H43C H 1.2518 0.4547 0.3751 0.091 Uiso 0.397(11) 1 calc R P C 2
C42 C 1.090(3) 0.5489(11) 0.312(3) 0.061(3) Uani 0.397(11) 1 d D P C 2
H42A H 1.0770 0.5500 0.3866 0.091 Uiso 0.397(11) 1 calc R P C 2
H42B H 1.1698 0.5666 0.3180 0.091 Uiso 0.397(11) 1 calc R P C 2
H42C H 1.0275 0.5754 0.2587 0.091 Uiso 0.397(11) 1 calc R P C 2
C36 C 0.570(3) 0.6105(12) 0.202(2) 0.061(3) Uani 0.441(11) 1 d D P D 2
H36A H 0.5122 0.6452 0.2038 0.091 Uiso 0.441(11) 1 calc R P D 2
H36B H 0.6525 0.6265 0.2359 0.091 Uiso 0.441(11) 1 calc R P D 2
H36C H 0.5586 0.5979 0.1229 0.091 Uiso 0.441(11) 1 calc R P D 2
C35 C 0.532(3) 0.5678(15) 0.3830(18) 0.061(3) Uani 0.441(11) 1 d D P D 2
H35A H 0.5182 0.5273 0.4197 0.091 Uiso 0.441(11) 1 calc R P D 2
H35B H 0.6045 0.5895 0.4309 0.091 Uiso 0.441(11) 1 calc R P D 2
H35C H 0.4618 0.5967 0.3719 0.091 Uiso 0.441(11) 1 calc R P D 2
C34 C 0.422(2) 0.5226(14) 0.194(2) 0.061(3) Uani 0.441(11) 1 d D P D 2
H34A H 0.4018 0.4841 0.2315 0.091 Uiso 0.441(11) 1 calc R P D 2
H34B H 0.3584 0.5557 0.1847 0.091 Uiso 0.441(11) 1 calc R P D 2
H34C H 0.4265 0.5101 0.1188 0.091 Uiso 0.441(11) 1 calc R P D 2
C25 C 0.344(6) 0.238(2) -0.078(5) 0.086(4) Uani 0.224(16) 1 d D P B 2
H25A H 0.3962 0.2022 -0.0402 0.130 Uiso 0.224(16) 1 calc R P B 2
H25B H 0.2594 0.2266 -0.0923 0.130 Uiso 0.224(16) 1 calc R P B 2
H25C H 0.3591 0.2476 -0.1507 0.130 Uiso 0.224(16) 1 calc R P B 2
C24 C 0.296(6) 0.357(2) -0.058(6) 0.086(4) Uani 0.224(16) 1 d D P B 2
H24A H 0.3173 0.3954 -0.0075 0.130 Uiso 0.224(16) 1 calc R P B 2
H24B H 0.3100 0.3678 -0.1302 0.130 Uiso 0.224(16) 1 calc R P B 2
H24C H 0.2103 0.3468 -0.0718 0.130 Uiso 0.224(16) 1 calc R P B 2
C26 C 0.326(6) 0.283(3) 0.101(4) 0.086(4) Uani 0.224(16) 1 d D P B 2
H26A H 0.3709 0.2452 0.1429 0.130 Uiso 0.224(16) 1 calc R P B 2
H26B H 0.3380 0.3204 0.1520 0.130 Uiso 0.224(16) 1 calc R P B 2
H26C H 0.2396 0.2718 0.0736 0.130 Uiso 0.224(16) 1 calc R P B 2

loop_
_atom_site_aniso_label
_atom_site_aniso_U_11
_atom_site_aniso_U_22
_atom_site_aniso_U_33
_atom_site_aniso_U_23
_atom_site_aniso_U_13
_atom_site_aniso_U_12
Ni2 0.0366(7) 0.0313(7) 0.0363(7) 0.0002(7) 0.0109(6) -0.0017(7)
Ni1 0.0385(7) 0.0289(7) 0.0333(6) -0.0019(7) 0.0113(6) -0.0015(7)
Cr1 0.0306(7) 0.0179(7) 0.0221(7) -0.0001(6) 0.0082(6) -0.0038(7)
F1 0.039(3) 0.023(3) 0.026(3) 0.002(2) 0.006(3) -0.001(2)
O10 0.128(9) 0.037(6) 0.118(8) -0.018(6) 0.101(8) -0.024(6)
N1 0.058(6) 0.035(6) 0.040(5) -0.002(4) 0.020(5) -0.008(5)
N2 0.037(5) 0.032(5) 0.038(5) 0.007(4) 0.008(4) 0.005(4)
N3 0.036(5) 0.024(4) 0.038(5) 0.000(4) 0.016(4) 0.000(4)
O5 0.088(7) 0.055(6) 0.035(4) 0.005(4) 0.021(5) 0.038(5)
C28 0.040(6) 0.034(6) 0.038(6) -0.005(5) 0.016(5) -0.007(5)
O4 0.130(9) 0.030(5) 0.066(6) 0.015(5) 0.069(7) 0.025(5)
C53 0.043(7) 0.036(7) 0.083(10) 0.018(7) 0.012(7) 0.007(6)
C11 0.050(7) 0.036(6) 0.032(6) 0.006(5) 0.016(5) 0.002(5)
C30 0.062(8) 0.044(7) 0.063(8) 0.007(6) 0.045(7) 0.002(6)
O3 0.093(7) 0.025(4) 0.060(5) 0.000(4) 0.050(5) -0.001(4)
C5 0.054(7) 0.036(7) 0.067(8) -0.009(6) 0.027(7) -0.012(6)
C13 0.048(7) 0.039(7) 0.038(6) 0.002(5) 0.011(5) -0.002(5)
C17 0.046(6) 0.032(7) 0.052(6) 0.001(6) 0.017(5) -0.010(5)
C3 0.054(8) 0.034(7) 0.083(10) -0.005(7) 0.029(8) -0.002(6)
O6 0.093(7) 0.043(6) 0.036(5) -0.004(4) -0.009(5) 0.033(5)
O1 0.049(5) 0.033(6) 0.095(7) 0.004(5) -0.014(5) -0.007(4)
O9 0.080(6) 0.073(7) 0.043(5) -0.017(4) 0.029(5) -0.046(5)
C15 0.033(6) 0.045(7) 0.035(6) -0.011(5) 0.012(5) 0.000(5)
C33 0.037(6) 0.040(7) 0.051(7) 0.001(6) 0.009(6) 0.003(5)
C32 0.040(6) 0.023(6) 0.042(6) -0.005(5) 0.018(5) -0.011(5)
C10 0.045(7) 0.043(8) 0.064(8) 0.018(6) 0.016(6) 0.004(6)
C9 0.043(7) 0.079(10) 0.043(7) 0.018(7) 0.019(6) 0.018(7)
C1 0.088(10) 0.039(8) 0.052(8) -0.005(6) 0.035(8) -0.014(7)
O11 0.071(6) 0.051(7) 0.081(7) -0.028(5) -0.045(5) 0.035(5)
C52 0.033(5) 0.036(7) 0.031(5) 0.011(5) 0.011(5) 0.007(5)
C2 0.084(10) 0.044(8) 0.053(8) 0.002(7) 0.026(8) -0.013(7)
C31 0.063(9) 0.037(7) 0.079(9) 0.010(7) 0.031(8) 0.017(6)
O12 0.078(6) 0.039(6) 0.056(6) 0.002(4) -0.019(5) 0.000(5)
C16 0.047(6) 0.043(7) 0.032(6) 0.000(5) -0.001(5) -0.005(6)
C56 0.056(6) 0.053(7) 0.063(7) 0.001(5) 0.008(6) 0.022(5)
C48 0.037(6) 0.025(5) 0.041(6) -0.002(5) 0.012(5) -0.009(5)
O7 0.050(5) 0.106(9) 0.054(6) 0.036(6) -0.005(5) -0.036(6)
C29 0.081(10) 0.041(8) 0.052(7) -0.009(6) 0.026(8) 0.005(7)
C46 0.039(6) 0.048(8) 0.052(7) -0.010(6) 0.021(6) -0.010(6)
C14 0.045(6) 0.031(6) 0.044(6) -0.010(5) 0.010(6) -0.001(5)
C8 0.065(9) 0.054(9) 0.039(7) 0.002(6) 0.010(6) 0.017(7)
C4 0.054(8) 0.033(7) 0.066(9) -0.014(6) 0.019(7) -0.010(6)
C27 0.035(5) 0.035(7) 0.032(5) -0.002(5) 0.006(5) -0.003(5)
O2 0.052(5) 0.104(8) 0.041(5) 0.033(5) -0.007(4) -0.035(6)
C7 0.048(7) 0.053(8) 0.030(5) 0.005(5) 0.010(5) 0.010(6)
C49 0.063(9) 0.068(10) 0.132(15) -0.020(10) 0.066(10) 0.003(8)
C19 0.040(6) 0.040(7) 0.035(6) -0.013(5) 0.007(5) -0.016(6)
C50 0.072(10) 0.082(11) 0.093(11) -0.022(9) 0.059(9) -0.042(8)
O8 0.077(7) 0.156(11) 0.044(5) -0.040(6) 0.037(5) -0.074(7)
C41 0.037(6) 0.061(8) 0.040(6) 0.003(6) 0.010(5) -0.021(6)
C40 0.035(6) 0.027(6) 0.040(6) -0.005(5) 0.012(5) -0.002(5)
C18 0.055(8) 0.061(9) 0.043(7) -0.012(6) 0.001(6) 0.003(7)
C51 0.076(10) 0.144(17) 0.038(7) -0.018(8) 0.030(7) -0.049(11)
C21 0.057(6) 0.094(10) 0.092(10) -0.003(7) -0.002(7) -0.021(6)
C20 0.044(8) 0.073(11) 0.095(12) 0.036(9) -0.004(8) -0.012(8)
C6 0.045(6) 0.061(8) 0.081(7) -0.006(6) 0.025(6) -0.013(6)
C12 0.103(13) 0.027(8) 0.140(16) 0.002(9) 0.056(13) -0.009(8)
C1A 0.060(8) 0.118(14) 0.053(8) 0.049(9) 0.018(7) 0.031(9)
C47 0.045(6) 0.061(8) 0.081(7) -0.006(6) 0.025(6) -0.013(6)
C45 0.045(6) 0.061(8) 0.081(7) -0.006(6) 0.025(6) -0.013(6)
C55 0.056(6) 0.053(7) 0.063(7) 0.001(5) 0.008(6) 0.022(5)
C54 0.056(6) 0.053(7) 0.063(7) 0.001(5) 0.008(6) 0.022(5)
C38 0.054(7) 0.051(7) 0.073(8) -0.012(6) 0.014(6) 0.004(5)
C39 0.054(7) 0.051(7) 0.073(8) -0.012(6) 0.014(6) 0.004(5)
C37 0.054(7) 0.051(7) 0.073(8) -0.012(6) 0.014(6) 0.004(5)
C22 0.057(6) 0.094(10) 0.092(10) -0.003(7) -0.002(7) -0.021(6)
C23 0.057(6) 0.094(10) 0.092(10) -0.003(7) -0.002(7) -0.021(6)
C58 0.056(6) 0.053(7) 0.063(7) 0.001(5) 0.008(6) 0.022(5)
C59 0.056(6) 0.053(7) 0.063(7) 0.001(5) 0.008(6) 0.022(5)
C57 0.056(6) 0.053(7) 0.063(7) 0.001(5) 0.008(6) 0.022(5)
C44 0.045(6) 0.061(8) 0.081(7) -0.006(6) 0.025(6) -0.013(6)
C43 0.045(6) 0.061(8) 0.081(7) -0.006(6) 0.025(6) -0.013(6)
C42 0.045(6) 0.061(8) 0.081(7) -0.006(6) 0.025(6) -0.013(6)
C36 0.054(7) 0.051(7) 0.073(8) -0.012(6) 0.014(6) 0.004(5)
C35 0.054(7) 0.051(7) 0.073(8) -0.012(6) 0.014(6) 0.004(5)
C34 0.054(7) 0.051(7) 0.073(8) -0.012(6) 0.014(6) 0.004(5)
C25 0.057(6) 0.094(10) 0.092(10) -0.003(7) -0.002(7) -0.021(6)
C24 0.057(6) 0.094(10) 0.092(10) -0.003(7) -0.002(7) -0.021(6)
C26 0.057(6) 0.094(10) 0.092(10) -0.003(7) -0.002(7) -0.021(6)

loop_
_atom_type_symbol
_atom_type_description
_atom_type_scat_dispersion_real
_atom_type_scat_dispersion_imag
_atom_type_scat_source
C C 0.0033 0.0016 'International Tables Vol C Tables 4.2.6.8 and 6.1.1.4'
H H 0.0000 0.0000 'International Tables Vol C Tables 4.2.6.8 and 6.1.1.4'
Cr Cr 0.3209 0.6236 'International Tables Vol C Tables 4.2.6.8 and 6.1.1.4'
F F 0.0171 0.0103 'International Tables Vol C Tables 4.2.6.8 and 6.1.1.4'
N N 0.0061 0.0033 'International Tables Vol C Tables 4.2.6.8 and 6.1.1.4'
Ni Ni 0.3393 1.1124 'International Tables Vol C Tables 4.2.6.8 and 6.1.1.4'
O O 0.0106 0.0060 'International Tables Vol C Tables 4.2.6.8 and 6.1.1.4'

loop_
_geom_angle_atom_site_label_1
_geom_angle_atom_site_label_2
_geom_angle_atom_site_label_3
_geom_angle
F1 Ni2 N3 175.6(3)
O6 Ni2 F1 92.5(3)
O6 Ni2 N3 91.3(3)
O6 Ni2 O9 89.3(4)
O6 Ni2 O11 175.6(4)
O9 Ni2 F1 92.1(3)
O9 Ni2 N3 90.3(3)
O11 Ni2 F1 91.9(3)
O11 Ni2 N3 84.4(4)
O11 Ni2 O9 90.6(5)
O8 Ni2 F1 91.2(3)
O8 Ni2 N3 86.3(3)
O8 Ni2 O6 92.2(5)
O8 Ni2 O9 176.3(4)
O8 Ni2 O11 87.7(5)
F1 Ni1 N2 174.9(3)
F1 Ni1 O5 90.1(3)
O5 Ni1 N2 89.0(3)
O4 Ni1 F1 92.6(3)
O4 Ni1 N2 88.4(3)
O4 Ni1 O5 177.3(3)
O7 Ni1 F1 89.6(3)
O7 Ni1 N2 85.4(4)
O7 Ni1 O5 92.1(5)
O7 Ni1 O4 87.7(5)
O2 Ni1 F1 92.7(3)
O2 Ni1 N2 92.3(3)
O2 Ni1 O5 88.5(5)
O2 Ni1 O4 91.6(5)
O2 Ni1 O7 177.6(3)
F1 Cr1 O10 90.0(3)
F1 Cr1 N1 177.8(3)
O10 Cr1 N1 87.8(4)
O3 Cr1 F1 93.6(3)
O3 Cr1 O10 176.3(4)
O3 Cr1 N1 88.6(3)
O3 Cr1 O1 91.4(4)
O3 Cr1 O12 87.5(4)
O1 Cr1 F1 91.3(3)
O1 Cr1 O10 88.8(5)
O1 Cr1 N1 88.8(4)
O1 Cr1 O12 176.5(4)
O12 Cr1 F1 92.1(3)
O12 Cr1 O10 92.1(5)
O12 Cr1 N1 87.9(4)
Ni2 F1 Ni1 120.6(3)
Cr1 F1 Ni2 120.3(3)
Cr1 F1 Ni1 119.1(3)
C48 O10 Cr1 138.6(8)
C5 N1 Cr1 123.4(8)
C5 N1 C1 116.5(11)
C1 N1 Cr1 120.1(8)
C11 N2 Ni1 120.3(7)
C7 N2 Ni1 124.7(8)
C7 N2 C11 114.8(9)
C13 N3 Ni2 121.5(7)
C17 N3 Ni2 121.2(8)
C17 N3 C13 117.0(10)
C32 O5 Ni1 136.2(8)
C30 C28 C29 111.5(10)
C30 C28 C27 110.2(9)
C31 C28 C30 110.4(10)
C31 C28 C29 109.9(10)
C31 C28 C27 108.1(9)
C29 C28 C27 106.5(9)
C27 O4 Ni1 135.2(7)
C52 C53 C56 102.0(10)
C52 C53 C59 106.1(19)
C52 C53 C57 104.5(16)
C55 C53 C52 108.9(11)
C55 C53 C56 105.3(12)
C54 C53 C52 111.9(11)
C54 C53 C56 109.0(12)
C54 C53 C55 118.2(14)
C58 C53 C52 127(2)
C58 C53 C59 113(2)
C58 C53 C57 104(2)
C59 C53 C57 99(2)
N2 C11 H11 118.4
N2 C11 C10 123.1(11)
C10 C11 H11 118.4
C28 C30 H30A 109.5
C28 C30 H30B 109.5
C28 C30 H30C 109.5
H30A C30 H30B 109.5
H30A C30 H30C 109.5
H30B C30 H30C 109.5
C27 O3 Cr1 134.7(8)
N1 C5 H5 118.6
N1 C5 C4 122.9(13)
C4 C5 H5 118.6
N3 C13 H13 119.0
N3 C13 C14 122.0(10)
C14 C13 H13 119.0
N3 C17 H17 118.2
N3 C17 C16 123.6(11)
C16 C17 H17 118.2
C2 C3 C4 115.8(12)
C2 C3 C12 122.4(15)
C4 C3 C12 121.7(14)
C32 O6 Ni2 134.9(8)
C19 O1 Cr1 136.5(8)
C48 O9 Ni2 134.8(7)
C16 C15 C18 121.1(11)
C14 C15 C16 117.0(10)
C14 C15 C18 121.9(11)
C32 C33 C38 104.6(11)
C32 C33 C35 115.6(14)
C32 C33 C34 102.4(13)
C39 C33 C32 113.9(12)
C39 C33 C38 108.3(14)
C39 C33 C37 113.2(13)
C37 C33 C32 106.9(12)
C37 C33 C38 109.6(14)
C36 C33 C32 112.1(13)
C36 C33 C35 114.7(17)
C36 C33 C34 105.1(16)
C35 C33 C34 105.3(15)
O5 C32 O6 126.4(11)
O5 C32 C33 115.6(10)
O6 C32 C33 118.0(9)
C11 C10 H10 120.1
C11 C10 C9 119.8(12)
C9 C10 H10 120.1
C10 C9 C1A 119.1(14)
C8 C9 C10 117.3(11)
C8 C9 C1A 123.6(13)
N1 C1 H1 118.8
N1 C1 C2 122.4(12)
C2 C1 H1 118.8
C52 O11 Ni2 138.1(8)
O11 C52 C53 118.6(11)
O11 C52 O12 124.2(11)
O12 C52 C53 117.2(10)
C3 C2 C1 122.0(13)
C3 C2 H2 119.0
C1 C2 H2 119.0
C28 C31 H31A 109.5
C28 C31 H31B 109.5
C28 C31 H31C 109.5
H31A C31 H31B 109.5
H31A C31 H31C 109.5
H31B C31 H31C 109.5
C52 O12 Cr1 135.5(8)
C17 C16 C15 119.1(10)
C17 C16 H16 120.5
C15 C16 H16 120.5
C53 C56 H56A 109.5
C53 C56 H56B 109.5
C53 C56 H56C 109.5
H56A C56 H56B 109.5
H56A C56 H56C 109.5
H56B C56 H56C 109.5
O10 C48 O9 123.9(10)
O10 C48 C46 117.8(10)
O9 C48 C46 118.3(10)
C40 O7 Ni1 137.4(7)
C28 C29 H29A 109.5
C28 C29 H29B 109.5
C28 C29 H29C 109.5
H29A C29 H29B 109.5
H29A C29 H29C 109.5
H29B C29 H29C 109.5
C48 C46 C50 110.0(10)
C48 C46 C51 109.1(9)
C49 C46 C48 107.7(10)
C49 C46 C50 110.8(10)
C49 C46 C51 110.4(12)
C51 C46 C50 108.7(12)
C13 C14 H14 119.3
C15 C14 C13 121.4(11)
C15 C14 H14 119.3
C9 C8 H8 120.3
C9 C8 C7 119.3(12)
C7 C8 H8 120.3
C5 C4 C3 120.2(12)
C5 C4 H4 119.9
C3 C4 H4 119.9
O4 C27 C28 118.0(9)
O4 C27 O3 126.7(10)
O3 C27 C28 115.3(10)
C19 O2 Ni1 132.2(8)
N2 C7 C8 125.6(13)
N2 C7 H7 117.2
C8 C7 H7 117.2
C46 C49 H49A 109.5
C46 C49 H49B 109.5
C46 C49 H49C 109.5
H49A C49 H49B 109.5
H49A C49 H49C 109.5
H49B C49 H49C 109.5
O1 C19 O2 127.9(11)
O1 C19 C20 116.6(10)
O2 C19 C20 115.5(11)
C46 C50 H50A 109.5
C46 C50 H50B 109.5
C46 C50 H50C 109.5
H50A C50 H50B 109.5
H50A C50 H50C 109.5
H50B C50 H50C 109.5
C40 O8 Ni2 135.4(8)
C40 C41 C6 104.1(11)
C40 C41 C42 105.1(14)
C47 C41 C40 108.1(11)
C47 C41 C6 106.9(13)
C47 C41 C45 114.0(14)
C45 C41 C40 113.7(11)
C45 C41 C6 109.4(13)
C44 C41 C40 115.2(14)
C44 C41 C43 117.5(18)
C44 C41 C42 106.8(17)
C43 C41 C40 105.1(14)
C43 C41 C42 106.2(18)
O7 C40 C41 117.2(9)
O8 C40 O7 125.0(10)
O8 C40 C41 117.8(10)
C15 C18 H18A 109.5
C15 C18 H18B 109.5
C15 C18 H18C 109.5
H18A C18 H18B 109.5
H18A C18 H18C 109.5
H18B C18 H18C 109.5
C46 C51 H51A 109.5
C46 C51 H51B 109.5
C46 C51 H51C 109.5
H51A C51 H51B 109.5
H51A C51 H51C 109.5
H51B C51 H51C 109.5
H21A C21 H21B 109.5
H21A C21 H21C 109.5
H21B C21 H21C 109.5
C20 C21 H21A 109.5
C20 C21 H21B 109.5
C20 C21 H21C 109.5
C19 C20 C22 102.5(11)
C19 C20 C26 95(2)
C21 C20 C19 109.2(14)
C21 C20 C22 110.9(14)
C23 C20 C19 112.6(12)
C23 C20 C21 117.6(15)
C23 C20 C22 102.9(14)
C25 C20 C19 119(3)
C25 C20 C26 105(3)
C24 C20 C19 118(3)
C24 C20 C25 112(3)
C24 C20 C26 103(3)
C41 C6 H6A 109.5
C41 C6 H6B 109.5
C41 C6 H6C 109.5
H6A C6 H6B 109.5
H6A C6 H6C 109.5
H6B C6 H6C 109.5
C3 C12 H12A 109.5
C3 C12 H12B 109.5
C3 C12 H12C 109.5
H12A C12 H12B 109.5
H12A C12 H12C 109.5
H12B C12 H12C 109.5
C9 C1A H1AA 109.5
C9 C1A H1AB 109.5
C9 C1A H1AC 109.5
H1AA C1A H1AB 109.5
H1AA C1A H1AC 109.5
H1AB C1A H1AC 109.5
C41 C47 H47A 109.5
C41 C47 H47B 109.5
C41 C47 H47C 109.5
H47A C47 H47B 109.5
H47A C47 H47C 109.5
H47B C47 H47C 109.5
C41 C45 H45A 109.5
C41 C45 H45B 109.5
C41 C45 H45C 109.5
H45A C45 H45B 109.5
H45A C45 H45C 109.5
H45B C45 H45C 109.5
C53 C55 H55A 109.5
C53 C55 H55B 109.5
C53 C55 H55C 109.5
H55A C55 H55B 109.5
H55A C55 H55C 109.5
H55B C55 H55C 109.5
C53 C54 H54A 109.5
C53 C54 H54B 109.5
C53 C54 H54C 109.5
H54A C54 H54B 109.5
H54A C54 H54C 109.5
H54B C54 H54C 109.5
C33 C38 H38A 109.5
C33 C38 H38B 109.5
C33 C38 H38C 109.5
H38A C38 H38B 109.5
H38A C38 H38C 109.5
H38B C38 H38C 109.5
C33 C39 H39A 109.5
C33 C39 H39B 109.5
C33 C39 H39C 109.5
H39A C39 H39B 109.5
H39A C39 H39C 109.5
H39B C39 H39C 109.5
C33 C37 H37A 109.5
C33 C37 H37B 109.5
C33 C37 H37C 109.5
H37A C37 H37B 109.5
H37A C37 H37C 109.5
H37B C37 H37C 109.5
C20 C22 H22A 109.5
C20 C22 H22B 109.5
C20 C22 H22C 109.5
H22A C22 H22B 109.5
H22A C22 H22C 109.5
H22B C22 H22C 109.5
C20 C23 H23A 109.5
C20 C23 H23B 109.5
C20 C23 H23C 109.5
H23A C23 H23B 109.5
H23A C23 H23C 109.5
H23B C23 H23C 109.5
C53 C58 H58A 109.5
C53 C58 H58B 109.5
C53 C58 H58C 109.5
H58A C58 H58B 109.5
H58A C58 H58C 109.5
H58B C58 H58C 109.5
C53 C59 H59A 109.5
C53 C59 H59B 109.5
C53 C59 H59C 109.5
H59A C59 H59B 109.5
H59A C59 H59C 109.5
H59B C59 H59C 109.5
C53 C57 H57A 109.5
C53 C57 H57B 109.5
C53 C57 H57C 109.5
H57A C57 H57B 109.5
H57A C57 H57C 109.5
H57B C57 H57C 109.5
C41 C44 H44A 109.5
C41 C44 H44B 109.5
C41 C44 H44C 109.5
H44A C44 H44B 109.5
H44A C44 H44C 109.5
H44B C44 H44C 109.5
C41 C43 H43A 109.5
C41 C43 H43B 109.5
C41 C43 H43C 109.5
H43A C43 H43B 109.5
H43A C43 H43C 109.5
H43B C43 H43C 109.5
C41 C42 H42A 109.5
C41 C42 H42B 109.5
C41 C42 H42C 109.5
H42A C42 H42B 109.5
H42A C42 H42C 109.5
H42B C42 H42C 109.5
C33 C36 H36A 109.5
C33 C36 H36B 109.5
C33 C36 H36C 109.5
H36A C36 H36B 109.5
H36A C36 H36C 109.5
H36B C36 H36C 109.5
C33 C35 H35A 109.5
C33 C35 H35B 109.5
C33 C35 H35C 109.5
H35A C35 H35B 109.5
H35A C35 H35C 109.5
H35B C35 H35C 109.5
C33 C34 H34A 109.5
C33 C34 H34B 109.5
C33 C34 H34C 109.5
H34A C34 H34B 109.5
H34A C34 H34C 109.5
H34B C34 H34C 109.5
C20 C25 H25A 109.5
C20 C25 H25B 109.5
C20 C25 H25C 109.5
H25A C25 H25B 109.5
H25A C25 H25C 109.5
H25B C25 H25C 109.5
C20 C24 H24A 109.5
C20 C24 H24B 109.5
C20 C24 H24C 109.5
H24A C24 H24B 109.5
H24A C24 H24C 109.5
H24B C24 H24C 109.5
C20 C26 H26A 109.5
C20 C26 H26B 109.5
C20 C26 H26C 109.5
H26A C26 H26B 109.5
H26A C26 H26C 109.5
H26B C26 H26C 109.5

loop_
_geom_bond_atom_site_label_1
_geom_bond_atom_site_label_2
_geom_bond_distance
Ni2 F1 2.004(5)
Ni2 N3 2.087(9)
Ni2 O6 1.982(8)
Ni2 O9 1.990(8)
Ni2 O11 1.985(9)
Ni2 O8 1.973(8)
Ni1 F1 2.011(5)
Ni1 N2 2.063(9)
Ni1 O5 2.014(8)
Ni1 O4 2.004(8)
Ni1 O7 1.995(8)
Ni1 O2 1.992(8)
Cr1 F1 1.998(6)
Cr1 O10 2.004(8)
Cr1 N1 2.070(10)
Cr1 O3 1.982(7)
Cr1 O1 1.984(9)
Cr1 O12 1.993(9)
O10 C48 1.229(13)
N1 C5 1.327(15)
N1 C1 1.352(15)
N2 C11 1.358(14)
N2 C7 1.328(13)
N3 C13 1.362(14)
N3 C17 1.317(13)
O5 C32 1.223(12)
C28 C30 1.520(14)
C28 C31 1.506(16)
C28 C29 1.532(16)
C28 C27 1.555(14)
O4 C27 1.224(12)
C53 C52 1.527(15)
C53 C56 1.607(16)
C53 C55 1.525(16)
C53 C54 1.475(17)
C53 C58 1.49(2)
C53 C59 1.57(2)
C53 C57 1.64(2)
C11 H11 0.9500
C11 C10 1.368(15)
C30 H30A 0.9800
C30 H30B 0.9800
C30 H30C 0.9800
O3 C27 1.241(12)
C5 H5 0.9500
C5 C4 1.395(16)
C13 H13 0.9500
C13 C14 1.364(15)
C17 H17 0.9500
C17 C16 1.386(15)
C3 C2 1.348(18)
C3 C4 1.399(18)
C3 C12 1.481(18)
O6 C32 1.223(13)
O1 C19 1.194(14)
O9 C48 1.244(13)
C15 C16 1.391(16)
C15 C14 1.360(15)
C15 C18 1.514(15)
C33 C32 1.527(15)
C33 C38 1.552(18)
C33 C39 1.509(18)
C33 C37 1.510(17)
C33 C36 1.521(19)
C33 C35 1.535(19)
C33 C34 1.590(19)
C10 H10 0.9500
C10 C9 1.390(18)
C9 C8 1.358(19)
C9 C1A 1.545(17)
C1 H1 0.9500
C1 C2 1.380(18)
O11 C52 1.225(13)
C52 O12 1.238(13)
C2 H2 0.9500
C31 H31A 0.9800
C31 H31B 0.9800
C31 H31C 0.9800
C16 H16 0.9500
C56 H56A 0.9800
C56 H56B 0.9800
C56 H56C 0.9800
C48 C46 1.512(14)
O7 C40 1.220(13)
C29 H29A 0.9800
C29 H29B 0.9800
C29 H29C 0.9800
C46 C49 1.506(18)
C46 C50 1.537(17)
C46 C51 1.521(17)
C14 H14 0.9500
C8 H8 0.9500
C8 C7 1.361(16)
C4 H4 0.9500
O2 C19 1.261(14)
C7 H7 0.9500
C49 H49A 0.9800
C49 H49B 0.9800
C49 H49C 0.9800
C19 C20 1.557(16)
C50 H50A 0.9800
C50 H50B 0.9800
C50 H50C 0.9800
O8 C40 1.216(12)
C41 C40 1.549(14)
C41 C6 1.569(17)
C41 C47 1.477(17)
C41 C45 1.507(17)
C41 C44 1.506(19)
C41 C43 1.52(2)
C41 C42 1.58(2)
C18 H18A 0.9800
C18 H18B 0.9800
C18 H18C 0.9800
C51 H51A 0.9800
C51 H51B 0.9800
C51 H51C 0.9800
C21 H21A 0.9800
C21 H21B 0.9800
C21 H21C 0.9800
C21 C20 1.509(18)
C20 C22 1.588(18)
C20 C23 1.501(17)
C20 C25 1.53(2)
C20 C24 1.52(2)
C20 C26 1.60(2)
C6 H6A 0.9800
C6 H6B 0.9800
C6 H6C 0.9800
C12 H12A 0.9800
C12 H12B 0.9800
C12 H12C 0.9800
C1A H1AA 0.9800
C1A H1AB 0.9800
C1A H1AC 0.9800
C47 H47A 0.9800
C47 H47B 0.9800
C47 H47C 0.9800
C45 H45A 0.9800
C45 H45B 0.9800
C45 H45C 0.9800
C55 H55A 0.9800
C55 H55B 0.9800
C55 H55C 0.9800
C54 H54A 0.9800
C54 H54B 0.9800
C54 H54C 0.9800
C38 H38A 0.9800
C38 H38B 0.9800
C38 H38C 0.9800
C39 H39A 0.9800
C39 H39B 0.9800
C39 H39C 0.9800
C37 H37A 0.9800
C37 H37B 0.9800
C37 H37C 0.9800
C22 H22A 0.9800
C22 H22B 0.9800
C22 H22C 0.9800
C23 H23A 0.9800
C23 H23B 0.9800
C23 H23C 0.9800
C58 H58A 0.9800
C58 H58B 0.9800
C58 H58C 0.9800
C59 H59A 0.9800
C59 H59B 0.9800
C59 H59C 0.9800
C57 H57A 0.9800
C57 H57B 0.9800
C57 H57C 0.9800
C44 H44A 0.9800
C44 H44B 0.9800
C44 H44C 0.9800
C43 H43A 0.9800
C43 H43B 0.9800
C43 H43C 0.9800
C42 H42A 0.9800
C42 H42B 0.9800
C42 H42C 0.9800
C36 H36A 0.9800
C36 H36B 0.9800
C36 H36C 0.9800
C35 H35A 0.9800
C35 H35B 0.9800
C35 H35C 0.9800
C34 H34A 0.9800
C34 H34B 0.9800
C34 H34C 0.9800
C25 H25A 0.9800
C25 H25B 0.9800
C25 H25C 0.9800
C24 H24A 0.9800
C24 H24B 0.9800
C24 H24C 0.9800
C26 H26A 0.9800
C26 H26B 0.9800
C26 H26C 0.9800

loop_
_geom_torsion_atom_site_label_1
_geom_torsion_atom_site_label_2
_geom_torsion_atom_site_label_3
_geom_torsion_atom_site_label_4
_geom_torsion
Ni2 N3 C13 C14 -172.3(8)
Ni2 N3 C17 C16 174.1(8)
Ni2 O6 C32 O5 -11(2)
Ni2 O6 C32 C33 170.9(9)
Ni2 O9 C48 O10 5(2)
Ni2 O9 C48 C46 -174.5(9)
Ni2 O11 C52 C53 174.3(11)
Ni2 O11 C52 O12 -7(2)
Ni2 O8 C40 O7 13(2)
Ni2 O8 C40 C41 -168.7(10)
Ni1 N2 C11 C10 175.5(9)
Ni1 N2 C7 C8 -173.6(10)
Ni1 O5 C32 O6 6(2)
Ni1 O5 C32 C33 -176.0(8)
Ni1 O4 C27 C28 -176.6(9)
Ni1 O4 C27 O3 2(2)
Ni1 O7 C40 O8 -16(2)
Ni1 O7 C40 C41 166.0(10)
Ni1 O2 C19 O1 -5(2)
Ni1 O2 C19 C20 178.0(10)
Cr1 O10 C48 O9 -7(2)
Cr1 O10 C48 C46 172.6(11)
Cr1 N1 C5 C4 173.8(9)
Cr1 N1 C1 C2 -174.0(11)
Cr1 O3 C27 C28 175.4(8)
Cr1 O3 C27 O4 -3(2)
Cr1 O1 C19 O2 4(2)
Cr1 O1 C19 C20 -178.9(10)
O10 C48 C46 C49 -121.3(13)
O10 C48 C46 C50 -0.4(16)
O10 C48 C46 C51 118.8(14)
N1 C5 C4 C3 2.5(19)
N1 C1 C2 C3 -2(2)
N2 C11 C10 C9 -0.3(18)
N3 C13 C14 C15 -1.8(17)
N3 C17 C16 C15 -1.8(18)
C53 C52 O12 Cr1 178.9(8)
C11 N2 C7 C8 1.2(17)
C11 C10 C9 C8 -1.4(18)
C11 C10 C9 C1A 178.9(11)
C30 C28 C27 O4 5.5(15)
C30 C28 C27 O3 -173.3(10)
C5 N1 C1 C2 5(2)
C13 N3 C17 C16 1.0(16)
C17 N3 C13 C14 0.8(15)
O1 C19 C20 C21 133.2(15)
O1 C19 C20 C22 -109.2(14)
O1 C19 C20 C23 0.7(19)
O1 C19 C20 C25 -60(3)
O1 C19 C20 C24 157(3)
O1 C19 C20 C26 49(3)
O9 C48 C46 C49 58.5(15)
O9 C48 C46 C50 179.4(12)
O9 C48 C46 C51 -61.4(15)
C10 C9 C8 C7 2.9(19)
C9 C8 C7 N2 -3(2)
C1 N1 C5 C4 -5.4(18)
O11 C52 O12 Cr1 0(2)
C2 C3 C4 C5 1.0(19)
C31 C28 C27 O4 126.3(12)
C31 C28 C27 O3 -52.5(13)
C16 C15 C14 C13 1.0(16)
C56 C53 C52 O11 -128.7(13)
C56 C53 C52 O12 52.8(13)
C29 C28 C27 O4 -115.5(12)
C29 C28 C27 O3 65.6(13)
C14 C15 C16 C17 0.7(16)
C4 C3 C2 C1 -1(2)
O2 C19 C20 C21 -49.2(17)
O2 C19 C20 C22 68.4(15)
O2 C19 C20 C23 178.3(14)
O2 C19 C20 C25 117(3)
O2 C19 C20 C24 -25(4)
O2 C19 C20 C26 -133(3)
C7 N2 C11 C10 0.5(16)
C18 C15 C16 C17 -178.8(10)
C18 C15 C14 C13 -179.5(10)
C6 C41 C40 O7 -60.1(15)
C6 C41 C40 O8 121.7(14)
C12 C3 C2 C1 174.7(14)
C12 C3 C4 C5 -174.9(13)
C1A C9 C8 C7 -177.4(11)
C47 C41 C40 O7 53.4(16)
C47 C41 C40 O8 -124.9(14)
C45 C41 C40 O7 -179.0(14)
C45 C41 C40 O8 2.8(18)
C55 C53 C52 O11 120.3(14)
C55 C53 C52 O12 -58.2(14)
C54 C53 C52 O11 -12.3(17)
C54 C53 C52 O12 169.1(13)
C38 C33 C32 O5 -113.0(14)
C38 C33 C32 O6 65.0(15)
C39 C33 C32 O5 5.0(16)
C39 C33 C32 O6 -177.0(14)
C37 C33 C32 O5 130.8(14)
C37 C33 C32 O6 -51.2(15)
C58 C53 C52 O11 -175(2)
C58 C53 C52 O12 6(3)
C59 C53 C52 O11 -39(2)
C59 C53 C52 O12 142.1(19)
C57 C53 C52 O11 65(2)
C57 C53 C52 O12 -114.0(18)
C44 C41 C40 O7 -10(2)
C44 C41 C40 O8 171.6(18)
C43 C41 C40 O7 -141.1(17)
C43 C41 C40 O8 40.7(19)
C42 C41 C40 O7 107.1(17)
C42 C41 C40 O8 -71.1(18)
C36 C33 C32 O5 -56.6(17)
C36 C33 C32 O6 121.4(16)
C35 C33 C32 O5 169.4(16)
C35 C33 C32 O6 -12.6(19)
C34 C33 C32 O5 55.6(16)
C34 C33 C32 O6 -126.4(15)
